data_2216307
loop_
_publ_author_name
'Chand, Satish'
'Willis, Anthony C.'

_publ_section_title (1<i>S</i>,2<i>S</i>)-1-(2-Bromo-4-hydroxy-3,5-dimethoxyphenyl)propane-1,2,3-triol
_journal_coeditor_code BT2601
_journal_issue 12
_journal_name_full 'Acta Crystallographica Section E'
_journal_page_first o4866
_journal_page_last o4866
_journal_paper_doi 10.1107/S1600536807058035
_journal_volume 63
_journal_year 2007
_chemical_formula_iupac 'C11 H15 Br O6'
_chemical_formula_moiety 'C11 H15 Br O6'
_chemical_formula_sum 'C11 H15 Br O6'
_chemical_formula_weight 323.14
_chemical_name_systematic
;
(1<i>S</i>,2<i>S</i>)-1-(2-Bromo-4-hydroxy-3,5-dimethoxyphenyl)propane-
1,2,3-triol
;
_space_group_IT_number 19
_symmetry_cell_setting orthorhombic
_symmetry_space_group_name_Hall 'P 2ac 2ab'
_symmetry_space_group_name_H-M 'P 21 21 21'
_atom_sites_solution_hydrogens geom
_atom_sites_solution_primary direct
_audit_creation_method CRYSTALS_ver_12.18
_cell_angle_alpha 90
_cell_angle_beta 90
_cell_angle_gamma 90
_cell_formula_units_Z 4
_cell_length_a 6.64890(10)
_cell_length_b 11.2217(2)
_cell_length_c 17.0148(4)
_cell_measurement_reflns_used 17028
_cell_measurement_temperature 200
_cell_measurement_theta_max 27.5
_cell_measurement_theta_min 2.6
_cell_volume 1269.51(4)
_computing_cell_refinement 'Denzo/Scalepack (Otwinowski & Minor, 1997)'
_computing_data_collection 'COLLECT (Nonius, 1997)'
_computing_data_reduction 'Denzo/Scalepack (Otwinowski & Minor, 1997)'
_computing_molecular_graphics
;
ORTEP-II (Johnson, 1976) in teXsan (Molecular Structure Corporation,
1992--1997)
;
_computing_publication_material CRYSTALS
_computing_structure_refinement 'CRYSTALS (Betteridge <i>et al.</i>,  2003)'
_computing_structure_solution 'SIR92 (Altomare <i>et al.</i>,  1994)'
_diffrn_ambient_temperature 200
_diffrn_measured_fraction_theta_full 0.999
_diffrn_measured_fraction_theta_max 0.999
_diffrn_measurement_device_type 'Nonius KappaCCD'
_diffrn_measurement_method ' \f and \w scans with CCD '
_diffrn_radiation_monochromator graphite
_diffrn_radiation_type 'Mo K\a'
_diffrn_radiation_wavelength 0.71073
_diffrn_reflns_av_R_equivalents 0.045
_diffrn_reflns_limit_h_max 8
_diffrn_reflns_limit_h_min -8
_diffrn_reflns_limit_k_max 14
_diffrn_reflns_limit_k_min -14
_diffrn_reflns_limit_l_max 22
_diffrn_reflns_limit_l_min -22
_diffrn_reflns_number 23346
_diffrn_reflns_theta_full 27.473
_diffrn_reflns_theta_max 27.473
_diffrn_reflns_theta_min 3.005
_diffrn_standards_number 0
_exptl_absorpt_coefficient_mu 3.255
_exptl_absorpt_correction_T_max 0.330
_exptl_absorpt_correction_T_min 0.250
_exptl_absorpt_correction_type multi-scan
_exptl_absorpt_process_details
;
(SORTAV; Blessing 1995, 1997)
;
_exptl_crystal_colour colourless
_exptl_crystal_density_diffrn 1.691
_exptl_crystal_description block
_exptl_crystal_F_000 656
_exptl_crystal_size_max 0.40
_exptl_crystal_size_mid 0.40
_exptl_crystal_size_min 0.35
_refine_diff_density_max 0.52
_refine_diff_density_min -0.85
_refine_ls_abs_structure_details 'Flack (1983), 1219 Friedel pairs'
_refine_ls_abs_structure_Flack -0.016(7)
_refine_ls_extinction_coef 89(2)
_refine_ls_extinction_method 'Larson (1970), Equation 22'
_refine_ls_goodness_of_fit_ref 1.0198
_refine_ls_hydrogen_treatment refxyz
_refine_ls_matrix_type full
_refine_ls_number_parameters 210
_refine_ls_number_reflns 2906
_refine_ls_number_restraints 44
_refine_ls_R_factor_all 0.0285
_refine_ls_R_factor_gt 0.0220
_refine_ls_shift/su_max 0.015564
_refine_ls_structure_factor_coef Fsqd
_refine_ls_weighting_details
;
 Method, part 1, Chebychev polynomial,
(Carruthers & Watkin, 1979, Prince, 1982)
 [weight] = 1.0/[A~0~*T~0~(x)+A~1~*T~1~(x) ... +A~n-1~]*T~n-1~(x)]
 where A~i~ are the Chebychev coefficients listed below and x= Fcalc/Fmax
 Method = Robust Weighting (Prince, 1982)
 W = [weight] * [1-(deltaF/6*sigmaF)^2^]^2^
 A~i~ are:
 13.6 13.2 3.26
;
_refine_ls_weighting_scheme calc
_refine_ls_wR_factor_all 0.0319
_refine_ls_wR_factor_gt 0.0296
_refine_ls_wR_factor_ref 0.0319
_reflns_number_gt 2498
_reflns_number_total 2906
_reflns_threshold_expression I>2.0\s(I)
_cod_data_source_file bt2601.cif
_cod_data_source_block I
_cod_depositor_comments
;
The following automatic conversions were performed:
'_symmetry_cell_setting' value 'Orthorhombic' changed to 'orthorhombic'
according to '/home/saulius/struct/CIF-dictionaries/cif_core.dic'
dictionary named 'cif_core.dic' version 2.4.1 from 2010-06-29.

Automatic conversion script
Id: cif_fix_enum 1527 2010-12-29 10:47:43Z saulius 

The following automatic conversions were performed:

'_symmetry_cell_setting' value 'Orthorhombic' changed to
'orthorhombic' according to
/home/saulius/struct/CIF-dictionaries/cif_core.dic dictionary named
'cif_core.dic' version 2.4.1 from 2010-06-29.

Automatic conversion script
Id: cif_fix_values 1715 2011-07-08 13:25:40Z adriana 
;
_cod_database_code 2216307
_cod_database_fobs_code 2216307

loop_
_symmetry_equiv_pos_as_xyz
x,y,z
x+1/2,-y+1/2,-z
-x,y+1/2,-z+1/2
-x+1/2,-y,z+1/2

loop_
_atom_site_type_symbol
_atom_site_label
_atom_site_fract_x
_atom_site_fract_y
_atom_site_fract_z
_atom_site_U_iso_or_equiv
_atom_site_adp_type
_atom_site_occupancy
Br Br7 0.28684(4) 0.31423(2) 0.730941(16) 0.0364 Uani 1.0000
O O9 0.6736(3) 0.1944(2) 0.53031(9) 0.0368 Uani 1.0000
O O11 0.9202(2) 0.37486(16) 0.58752(10) 0.0278 Uani 1.0000
O O13 0.4452(3) 0.48096(16) 0.50205(10) 0.0329 Uani 1.0000
O O14 1.0454(2) 0.02665(14) 0.76823(11) 0.0306 Uani 1.0000
O O16 0.8140(3) 0.06739(16) 0.89022(9) 0.0297 Uani 1.0000
O O17 0.4551(2) 0.18876(18) 0.87579(9) 0.0319 Uani 1.0000
C C1 0.5309(3) 0.22709(17) 0.73816(15) 0.0229 Uani 1.0000
C C2 0.6527(3) 0.21166(19) 0.67249(13) 0.0222 Uani 1.0000
C C3 0.8289(3) 0.14546(19) 0.68246(13) 0.0234 Uani 1.0000
C C4 0.8800(3) 0.09653(19) 0.75424(13) 0.0229 Uani 1.0000
C C5 0.7574(3) 0.11533(19) 0.81937(12) 0.0229 Uani 1.0000
C C6 0.5814(3) 0.1798(2) 0.81127(12) 0.0237 Uani 1.0000
C C8 0.6077(4) 0.2688(2) 0.59378(13) 0.0232 Uani 1.0000
C C10 0.7057(4) 0.39041(19) 0.58618(12) 0.0212 Uani 1.0000
C C12 0.6538(4) 0.4546(2) 0.50984(14) 0.0276 Uani 1.0000
C C15 1.1565(4) -0.0135(3) 0.70203(15) 0.0348 Uani 1.0000
C C18 0.4909(5) 0.2920(3) 0.92280(18) 0.0540 Uani 1.0000
H H9 0.581(3) 0.176(3) 0.5096(15) 0.0440 Uiso 1.0000
H H11 0.971(4) 0.4368(17) 0.5962(16) 0.0330 Uiso 1.0000
H H13 0.391(4) 0.4210(18) 0.4890(17) 0.0400 Uiso 1.0000
H H16 0.708(3) 0.058(2) 0.9095(14) 0.0360 Uiso 1.0000
H H31 0.917(2) 0.1332(11) 0.6391(9) 0.0283 Uiso 1.0000
H H81 0.463(2) 0.2807(16) 0.5883(10) 0.0280 Uiso 1.0000
H H101 0.666(3) 0.4388(15) 0.6317(9) 0.0256 Uiso 1.0000
H H121 0.726(3) 0.5283(14) 0.5102(10) 0.0332 Uiso 1.0000
H H122 0.695(3) 0.4028(15) 0.4670(10) 0.0332 Uiso 1.0000
H H151 1.258(3) -0.0688(15) 0.7219(11) 0.0419 Uiso 1.0000
H H152 1.216(3) 0.0546(15) 0.6763(11) 0.0419 Uiso 1.0000
H H153 1.067(3) -0.0565(18) 0.6689(11) 0.0419 Uiso 1.0000
H H181 0.410(3) 0.286(2) 0.9696(11) 0.0649 Uiso 1.0000
H H182 0.631(3) 0.292(2) 0.9376(13) 0.0649 Uiso 1.0000
H H183 0.453(4) 0.3617(17) 0.8953(12) 0.0649 Uiso 1.0000

loop_
_atom_site_aniso_label
_atom_site_aniso_U_11
_atom_site_aniso_U_22
_atom_site_aniso_U_33
_atom_site_aniso_U_12
_atom_site_aniso_U_13
_atom_site_aniso_U_23
Br7 0.02617(10) 0.03819(12) 0.04482(13) 0.01027(12) 0.00424(12) 0.00857(14)
O9 0.0529(12) 0.0345(10) 0.0229(8) 0.0013(11) -0.0115(8) -0.0090(9)
O11 0.0190(9) 0.0369(10) 0.0275(9) -0.0057(8) -0.0009(7) -0.0011(8)
O13 0.0293(10) 0.0424(11) 0.0268(10) 0.0048(8) -0.0038(8) 0.0048(9)
O14 0.0298(8) 0.0390(9) 0.0231(8) 0.0142(7) -0.0001(9) 0.0054(9)
O16 0.0275(10) 0.0403(10) 0.0212(9) 0.0052(8) 0.0036(8) 0.0082(7)
O17 0.0323(8) 0.0352(9) 0.0281(8) 0.0025(9) 0.0108(7) 0.0022(9)
C1 0.0169(9) 0.0202(10) 0.0316(13) 0.0013(8) 0.0005(10) 0.0012(10)
C2 0.0236(11) 0.0214(12) 0.0215(11) -0.0029(8) -0.0032(9) 0.0020(9)
C3 0.0231(13) 0.0273(12) 0.0197(11) 0.0029(9) 0.0005(9) 0.0024(9)
C4 0.0223(10) 0.0223(11) 0.0240(14) 0.0030(9) -0.0015(9) 0.0014(9)
C5 0.0280(15) 0.0213(10) 0.0195(11) -0.0010(9) -0.0006(9) 0.0031(8)
C6 0.0247(11) 0.0233(11) 0.0229(11) -0.0024(11) 0.0048(9) -0.0007(11)
C8 0.0221(11) 0.0247(12) 0.0228(12) 0.0025(9) -0.0041(10) 0.0005(10)
C10 0.0208(10) 0.0238(11) 0.0188(11) 0.0015(11) -0.0013(10) -0.0012(8)
C12 0.0284(13) 0.0309(13) 0.0234(13) -0.0001(10) 0.0019(10) 0.0035(10)
C15 0.0343(15) 0.0423(16) 0.0279(13) 0.0163(12) 0.0023(10) 0.0017(11)
C18 0.075(2) 0.048(2) 0.0389(17) -0.0024(18) 0.0217(16) -0.0141(15)

loop_
_atom_type_symbol
_atom_type_scat_dispersion_real
_atom_type_scat_dispersion_imag
_atom_type_scat_source
C 0.0033 0.0016 'International Tables Vol C 4.2.6.8 and 6.1.1.4'
H 0.0000 0.0000 'International Tables Vol C 4.2.6.8 and 6.1.1.4'
Br -0.2901 2.4595 'International Tables Vol C 4.2.6.8 and 6.1.1.4'
O 0.0106 0.0060 'International Tables Vol C 4.2.6.8 and 6.1.1.4'

loop_
_geom_angle_atom_site_label_1
_geom_angle_atom_site_label_2
_geom_angle_atom_site_label_3
_geom_angle
_geom_angle_publ_flag
C8 O9 H9 105(2) no
C10 O11 H11 109(2) no
C12 O13 H13 107(2) no
C4 O14 C15 117.42(19) no
C5 O16 H16 100.(2) no
C6 O17 C18 113.7(2) no
Br7 C1 C2 120.65(18) no
Br7 C1 C6 117.36(16) no
C2 C1 C6 121.99(19) no
C1 C2 C3 117.2(2) no
C1 C2 C8 122.8(2) no
C3 C2 C8 119.9(2) no
C2 C3 C4 121.7(2) no
C2 C3 H31 119.8(10) no
C4 C3 H31 118.6(10) no
C3 C4 O14 125.3(2) no
C3 C4 C5 120.0(2) no
O14 C4 C5 114.72(19) no
C4 C5 O16 118.64(19) no
C4 C5 C6 119.7(2) no
O16 C5 C6 121.6(2) no
C1 C6 O17 122.27(19) no
C1 C6 C5 119.46(19) no
O17 C6 C5 118.2(2) no
C2 C8 O9 111.03(19) no
C2 C8 C10 111.77(19) no
O9 C8 C10 109.15(19) no
C2 C8 H81 109.7(10) no
O9 C8 H81 108.0(11) no
C10 C8 H81 107.0(11) no
C8 C10 O11 108.41(19) no
C8 C10 C12 113.56(19) no
O11 C10 C12 107.2(2) no
C8 C10 H101 108.3(10) no
O11 C10 H101 108.7(10) no
C12 C10 H101 110.5(10) no
C10 C12 O13 113.5(2) no
C10 C12 H121 106.7(11) no
O13 C12 H121 108.1(11) no
C10 C12 H122 107.0(10) no
O13 C12 H122 109.3(11) no
H121 C12 H122 112.3(13) no
O14 C15 H151 106.6(11) no
O14 C15 H152 108.8(11) no
H151 C15 H152 112.1(14) no
O14 C15 H153 107.9(12) no
H151 C15 H153 108.1(14) no
H152 C15 H153 112.9(14) no
O17 C18 H181 108.3(13) no
O17 C18 H182 107.9(13) no
H181 C18 H182 109.0(14) no
O17 C18 H183 110.4(13) no
H181 C18 H183 108.3(15) no
H182 C18 H183 112.9(15) no

loop_
_geom_bond_atom_site_label_1
_geom_bond_atom_site_label_2
_geom_bond_distance
_geom_bond_publ_flag
Br7 C1 1.8988(19) no
O9 C8 1.434(3) no
O9 H9 0.740(16) no
O11 C10 1.436(3) no
O11 H11 0.786(16) no
O13 C12 1.424(3) no
O13 H13 0.796(16) no
O14 C4 1.372(2) no
O14 C15 1.420(3) no
O16 C5 1.373(2) no
O16 H16 0.787(16) no
O17 C6 1.385(2) no
O17 C18 1.428(3) no
C1 C2 1.391(3) no
C1 C6 1.393(3) no
C2 C3 1.397(3) no
C2 C8 1.515(3) no
C3 C4 1.382(3) no
C3 H31 0.950(15) no
C4 C5 1.392(3) no
C5 C6 1.383(3) no
C8 C10 1.518(3) no
C8 H81 0.975(15) no
C10 C12 1.525(3) no
C10 H101 0.982(15) no
C12 H121 0.958(16) no
C12 H122 0.972(15) no
C15 H151 0.976(15) no
C15 H152 0.966(16) no
C15 H153 0.949(16) no
C18 H181 0.964(16) no
C18 H182 0.967(16) no
C18 H183 0.946(17) no

loop_
_geom_contact_atom_site_label_1
_geom_contact_atom_site_label_2
_geom_contact_distance
_geom_contact_site_symmetry_2
_geom_contact_publ_flag
Br7 O14 3.250(2) 3_656 no
Br7 C4 3.366(2) 3_656 no
Br7 C5 3.498(2) 3_656 no
Br7 O11 3.516(2) 1_455 no
Br7 O16 3.573(2) 3_656 no
O9 O13 2.727(3) 2_556 no
O9 O11 2.732(2) 2_456 no
O9 C8 3.600(3) 2_556 no
O11 O16 2.817(2) 3_756 no
O11 O14 2.996(2) 3_756 no
O13 O16 2.696(3) 3_656 no
O13 O17 3.193(2) 3_656 no
O13 C3 3.531(3) 2_456 no
O14 C10 3.349(3) 3_746 no
O17 C12 3.349(3) 3_646 no
O17 C10 3.574(3) 3_646 no

loop_
_geom_hbond_atom_site_label_D
_geom_hbond_atom_site_label_H
_geom_hbond_atom_site_label_A
_geom_hbond_site_symmetry_A
_geom_hbond_distance_DH
_geom_hbond_distance_HA
_geom_hbond_distance_DA
_geom_hbond_angle_DHA
_geom_hbond_publ_flag
O9 H9 O11 2_456 0.74(2) 2.05(3) 2.732(2) 154(2) y
O11 H11 O14 3_756 0.79(2) 2.52(3) 2.996(2) 120(2) y
O11 H11 O16 3_756 0.79(2) 2.06(2) 2.817(2) 161(3) y
O13 H13 O9 2_456 0.79(2) 1.97(2) 2.727(3) 159(3) y
O16 H16 O17 . 0.78(2) 2.30(2) 2.759(2) 118(2) y
O16 H16 O13 3_646 0.78(2) 2.01(2) 2.696(3) 146(2) y

loop_
_geom_torsion_atom_site_label_1
_geom_torsion_atom_site_label_2
_geom_torsion_atom_site_label_3
_geom_torsion_atom_site_label_4
_geom_torsion
_geom_torsion_publ_flag
Br7 C1 C2 C3 -179.4(2) no
Br7 C1 C2 C8 4.1(3) no
Br7 C1 C6 O17 3.8(3) no
Br7 C1 C6 C5 179.8(2) no
O9 C8 C2 C1 -147.4(2) no
O9 C8 C2 C3 36.2(3) no
O9 C8 C10 O11 -58.7(2) no
O9 C8 C10 C12 60.3(3) no
O11 C10 C8 C2 64.6(2) no
O11 C10 C12 O13 -177.4(2) no
O13 C12 C10 C8 62.9(3) no
O14 C4 C3 C2 177.2(2) no
O14 C4 C5 O16 2.1(3) no
O14 C4 C5 C6 -177.0(2) no
O16 C5 C4 C3 -178.8(2) no
O16 C5 C6 O17 -4.1(3) no
O16 C5 C6 C1 179.7(2) no
O17 C6 C1 C2 -176.1(2) no
O17 C6 C5 C4 175.0(2) no
C1 C2 C3 C4 0.4(3) no
C1 C2 C8 C10 90.4(3) no
C1 C6 O17 C18 -91.3(3) no
C1 C6 C5 C4 -1.2(3) no
C2 C1 C6 C5 -0.1(3) no
C2 C3 C4 C5 -1.7(3) no
C2 C8 C10 C12 -176.4(2) no
C3 C2 C1 C6 0.5(3) no
C3 C2 C8 C10 -86.0(3) no
C3 C4 O14 C15 -10.0(3) no
C3 C4 C5 C6 2.1(3) no
C4 C3 C2 C8 177.0(2) no
C5 C4 O14 C15 169.0(2) no
C5 C6 O17 C18 92.7(3) no
C6 C1 C2 C8 -176.0(2) no

loop_
_cod_related_entry_id
_cod_related_entry_database
_cod_related_entry_code
1 ChemSpider 21196444
